data_2242941
loop_
_publ_author_name
'Mohamedi, Nacira'
'Elleuch, Slim'
'Boufas, Sihem'
'Legouira, Messaoud'
'Djazi, Fai\,cal'

_publ_section_title
;
 Crystal structure of
 di-\m-chlorido-bis[dichlorido(<small>L</small>-histidinium-\k<i>O</i>)cadmium(II)]
;
_journal_issue 6
_journal_name_full 'Acta Crystallographica Section E'
_journal_page_first 823
_journal_page_last 825
_journal_paper_doi 10.1107/S205698901900690X
_journal_volume 75
_journal_year 2019
_chemical_absolute_configuration ad
_chemical_compound_source 'synthesised by authors, see text'
_chemical_formula_iupac '[Cd2 (C6 H9 N3 O2)2 Cl6]'
_chemical_formula_moiety 'C12 H20 Cd2 Cl6 N6 O4'
_chemical_formula_sum 'C12 H20 Cd2 Cl6 N6 O4'
_chemical_formula_weight 749.87
_chemical_name_systematic
;
Di-\m-chlorido-bis[dichlorido(<i>L</i>-histidinium-\k<i>O</i>)cadmium(II)]
;
_space_group_IT_number 1
_symmetry_cell_setting triclinic
_symmetry_space_group_name_Hall 'P 1'
_symmetry_space_group_name_H-M 'P 1'
_atom_sites_solution_hydrogens geom
_audit_creation_method SHELXL-2016/6
_cell_angle_alpha 108.502(2)
_cell_angle_beta 97.499(2)
_cell_angle_gamma 94.512(2)
_cell_formula_units_Z 1
_cell_length_a 7.1540(6)
_cell_length_b 8.2591(6)
_cell_length_c 10.4459(8)
_cell_measurement_reflns_used 6833
_cell_measurement_temperature 100
_cell_measurement_theta_max 27.56
_cell_measurement_theta_min 2.62
_cell_volume 575.54(8)
_computing_cell_refinement
;
DENZO and SCALEPACK (Otwinowski & Minor, 1997)
;
_computing_data_collection
;
COLLECT(Nonius, 2002)
;
_computing_data_reduction
;
DENZO and SCALEPACK (Otwinowski & Minor, 1997)
;
_computing_molecular_graphics
;
Mercury (Macrae <i>et al.</i>,  2006)
;
_computing_publication_material
;
WinGX (Farrugia, 2012) and PARST (Nardelli, 1995)
;
_computing_structure_refinement
;
SHELXL2018 (Sheldrick, 2015)
;
_computing_structure_solution
;
SIR2014 (Burla <i>et al.</i>,  2015)
;
_diffrn_ambient_temperature 100
_diffrn_detector_area_resol_mean 8.2632
_diffrn_measured_fraction_theta_full 0.997
_diffrn_measured_fraction_theta_max 0.990
_diffrn_measurement_device_type 'Bruker Nonius KappaCCD'
_diffrn_measurement_method \w
_diffrn_radiation_monochromator graphite
_diffrn_radiation_source 'fine-focus sealed tube'
_diffrn_radiation_type MoK\a
_diffrn_radiation_wavelength 0.71073
_diffrn_reflns_av_R_equivalents 0.0247
_diffrn_reflns_av_unetI/netI 0.0435
_diffrn_reflns_limit_h_max 9
_diffrn_reflns_limit_h_min -9
_diffrn_reflns_limit_k_max 10
_diffrn_reflns_limit_k_min -10
_diffrn_reflns_limit_l_max 13
_diffrn_reflns_limit_l_min -13
_diffrn_reflns_number 7735
_diffrn_reflns_theta_full 25.242
_diffrn_reflns_theta_max 27.563
_diffrn_reflns_theta_min 2.622
_exptl_absorpt_coefficient_mu 2.576
_exptl_absorpt_correction_T_max 0.950
_exptl_absorpt_correction_T_min 0.820
_exptl_absorpt_correction_type multi-scan
_exptl_absorpt_process_details
;
(SADABS; Sheldrick, 2003)
;
_exptl_crystal_colour colourless
_exptl_crystal_density_diffrn 2.163
_exptl_crystal_density_method 'not measured'
_exptl_crystal_description block
_exptl_crystal_F_000 364
_exptl_crystal_size_max 0.08
_exptl_crystal_size_mid 0.03
_exptl_crystal_size_min 0.02
_refine_diff_density_max 1.327
_refine_diff_density_min -0.435
_refine_ls_abs_structure_details 'Flack & Bernardinelli (2000)'
_refine_ls_abs_structure_Flack 0.02(2)
_refine_ls_extinction_method none
_refine_ls_goodness_of_fit_ref 1.082
_refine_ls_hydrogen_treatment constr
_refine_ls_matrix_type full
_refine_ls_number_parameters 274
_refine_ls_number_reflns 4856
_refine_ls_number_restraints 3
_refine_ls_restrained_S_all 1.081
_refine_ls_R_factor_all 0.0238
_refine_ls_R_factor_gt 0.0235
_refine_ls_shift/su_max 0.000
_refine_ls_shift/su_mean 0.000
_refine_ls_structure_factor_coef Fsqd
_refine_ls_weighting_details 'w=1/[\s^2^(Fo^2^)+(0.0263P)^2^] where P=(Fo^2^+2Fc^2^)/3'
_refine_ls_weighting_scheme calc
_refine_ls_wR_factor_gt 0.0563
_refine_ls_wR_factor_ref 0.0565
_reflns_number_gt 4799
_reflns_number_total 4856
_reflns_threshold_expression 'I > 2\s(I)'
_cod_data_source_file hb7815sup1.cif
_cod_data_source_block I
_cod_database_code 2242941

loop_
_symmetry_equiv_pos_as_xyz
'x, y, z'

loop_
_atom_site_type_symbol
_atom_site_label
_atom_site_fract_x
_atom_site_fract_y
_atom_site_fract_z
_atom_site_U_iso_or_equiv
_atom_site_adp_type
_atom_site_calc_flag
_atom_site_occupancy
Cd Cd2 0.32732(4) 0.13067(3) 0.53489(3) 0.00958(10) Uani d 1
Cd Cd1 0.21319(4) -0.04006(3) 0.13444(3) 0.00944(10) Uani d 1
Cl Cl2 0.5118(2) 0.10427(15) 0.34159(13) 0.0111(3) Uani d 1
Cl Cl4 0.38809(19) -0.29705(15) 0.05541(13) 0.0118(2) Uani d 1
Cl Cl5 0.0240(2) 0.02992(15) 0.32637(13) 0.0107(3) Uani d 1
Cl Cl1 0.25293(19) 0.42775(14) 0.63993(13) 0.0131(3) Uani d 1
Cl Cl6 0.18541(19) -0.11633(15) 0.59302(13) 0.0138(3) Uani d 1
Cl Cl3 0.2694(2) 0.17319(16) 0.01896(15) 0.0161(3) Uani d 1
O O3 0.5872(5) 0.1400(4) 0.6964(4) 0.0117(7) Uani d 1
C C4 -0.3126(9) -0.3001(7) -0.4445(6) 0.0096(12) Uani d 1
O O4 0.7438(5) 0.3680(4) 0.6649(4) 0.0133(8) Uani d 1
O O1 -0.0490(5) -0.2181(4) -0.0211(4) 0.0115(7) Uani d 1
N N1 -0.4829(6) -0.1360(5) -0.1962(4) 0.0126(9) Uani d 1
H H1A -0.447402 -0.043754 -0.218017 0.019 Uiso calc 1
H H1B -0.522967 -0.102932 -0.115773 0.019 Uiso calc 1
H H1C -0.576801 -0.202840 -0.260150 0.019 Uiso calc 1
O O2 -0.2172(6) 0.0068(4) 0.0144(4) 0.0133(8) Uani d 1
C C8 0.8474(9) 0.3019(6) 0.8662(6) 0.0101(11) Uani d 1
H H22 0.891581 0.194267 0.870762 0.012 Uiso calc 1
N N5 0.8879(7) 0.3255(6) 1.1983(5) 0.0115(10) Uani d 1
H H22A 0.860404 0.215366 1.170454 0.014 Uiso calc 1
N N2 -0.4575(7) -0.3273(6) -0.6510(5) 0.0124(10) Uani d 1
H H2 -0.502332 -0.302327 -0.721887 0.015 Uiso calc 1
N N3 -0.3875(7) -0.4694(6) -0.5153(5) 0.0130(10) Uani d 1
H H3 -0.378659 -0.553255 -0.483665 0.016 Uiso calc 1
N N4 1.0146(6) 0.4309(5) 0.8826(4) 0.0107(9) Uani d 1
H H11A 1.054037 0.413115 0.802492 0.013 Uiso calc 1
H H11B 1.108038 0.420170 0.943384 0.013 Uiso calc 1
H H11C 0.981433 0.536510 0.911830 0.013 Uiso calc 1
C C3 -0.2016(8) -0.2381(6) -0.3028(5) 0.0097(11) Uani d 1
H H3A -0.138831 -0.122866 -0.284998 0.012 Uiso calc 1
H H3B -0.103314 -0.311671 -0.298755 0.012 Uiso calc 1
C C6 -0.4754(9) -0.4837(7) -0.6399(6) 0.0135(12) Uani d 1
H H6 -0.537559 -0.584164 -0.706536 0.016 Uiso calc 1
C C9 0.7299(8) 0.3710(6) 0.9811(6) 0.0097(11) Uani d 1
H H33A 0.669343 0.465858 0.966065 0.012 Uiso calc 1
H H33B 0.630052 0.280691 0.974320 0.012 Uiso calc 1
C C1 -0.1857(10) -0.1393(7) -0.0503(6) 0.0117(13) Uani d 1
C C5 -0.3564(9) -0.2120(7) -0.5316(6) 0.0147(13) Uani d 1
H H5 -0.323972 -0.094758 -0.513781 0.018 Uiso calc 1
C C2 -0.3185(8) -0.2340(6) -0.1874(6) 0.0090(11) Uani d 1
H H2A -0.362841 -0.351433 -0.192256 0.011 Uiso calc 1
C C10 0.8396(9) 0.4311(7) 1.1223(6) 0.0095(12) Uani d 1
N N6 0.9961(7) 0.5842(6) 1.3260(5) 0.0129(10) Uani d 1
H H33 1.051801 0.670205 1.395165 0.015 Uiso calc 1
C C12 0.9823(9) 0.4198(7) 1.3198(6) 0.0137(12) Uani d 1
H H66 1.030715 0.378824 1.388932 0.016 Uiso calc 1
C C7 0.7185(9) 0.2673(7) 0.7288(6) 0.0086(12) Uani d 1
C C11 0.9078(9) 0.5944(6) 1.2053(6) 0.0136(12) Uani d 1
H H55 0.896359 0.694526 1.183723 0.016 Uiso calc 1

loop_
_atom_site_aniso_label
_atom_site_aniso_U_11
_atom_site_aniso_U_22
_atom_site_aniso_U_33
_atom_site_aniso_U_12
_atom_site_aniso_U_13
_atom_site_aniso_U_23
Cd2 0.0101(2) 0.00984(15) 0.0073(2) -0.00029(13) -0.00021(15) 0.00184(13)
Cd1 0.0105(2) 0.00944(15) 0.0071(2) 0.00022(13) -0.00009(15) 0.00171(13)
Cl2 0.0106(7) 0.0129(5) 0.0080(6) -0.0004(5) -0.0004(5) 0.0020(5)
Cl4 0.0112(7) 0.0124(5) 0.0097(6) 0.0026(5) 0.0001(5) 0.0013(4)
Cl5 0.0106(7) 0.0127(5) 0.0071(6) 0.0004(5) 0.0007(5) 0.0016(5)
Cl1 0.0155(7) 0.0120(5) 0.0111(6) 0.0024(5) 0.0040(6) 0.0021(5)
Cl6 0.0123(7) 0.0171(5) 0.0111(6) -0.0051(5) -0.0026(5) 0.0069(5)
Cl3 0.0145(7) 0.0195(5) 0.0185(7) 0.0018(5) 0.0022(6) 0.0123(5)
O3 0.012(2) 0.0110(14) 0.0090(18) -0.0013(13) -0.0035(15) 0.0016(13)
C4 0.008(3) 0.013(2) 0.007(3) 0.001(2) 0.002(2) 0.001(2)
O4 0.015(2) 0.0168(16) 0.0083(19) 0.0010(15) -0.0007(16) 0.0057(14)
O1 0.012(2) 0.0102(14) 0.0091(18) 0.0019(14) -0.0026(15) 0.0000(13)
N1 0.012(2) 0.0147(18) 0.011(2) 0.0012(17) 0.0015(19) 0.0044(17)
O2 0.016(2) 0.0105(14) 0.0098(19) 0.0018(13) -0.0032(16) 0.0005(13)
C8 0.012(3) 0.009(2) 0.009(3) -0.003(2) -0.002(2) 0.004(2)
N5 0.011(3) 0.0110(18) 0.010(3) 0.0024(17) 0.003(2) 0.0005(17)
N2 0.014(3) 0.019(2) 0.006(2) 0.0066(19) 0.004(2) 0.0040(19)
N3 0.011(3) 0.017(2) 0.012(2) 0.0009(17) 0.001(2) 0.0072(18)
N4 0.014(2) 0.0109(16) 0.007(2) 0.0009(16) 0.0019(18) 0.0030(15)
C3 0.010(3) 0.012(2) 0.006(3) 0.0005(19) 0.001(2) 0.0022(19)
C6 0.010(3) 0.016(2) 0.012(3) -0.002(2) 0.001(2) 0.003(2)
C9 0.009(3) 0.009(2) 0.010(3) 0.0004(18) 0.003(2) 0.0012(19)
C1 0.013(3) 0.010(2) 0.012(3) -0.001(2) 0.001(2) 0.005(2)
C5 0.017(3) 0.014(2) 0.013(3) 0.004(2) 0.002(3) 0.004(2)
C2 0.009(3) 0.012(2) 0.006(3) 0.003(2) 0.002(2) 0.002(2)
C10 0.009(3) 0.010(2) 0.009(3) 0.001(2) 0.003(2) 0.003(2)
N6 0.012(3) 0.015(2) 0.008(3) -0.0009(19) 0.001(2) -0.0014(19)
C12 0.014(3) 0.016(3) 0.009(3) 0.002(2) 0.001(2) 0.002(2)
C7 0.010(3) 0.008(2) 0.006(3) 0.001(2) 0.002(2) -0.001(2)
C11 0.017(3) 0.012(2) 0.012(3) 0.000(2) 0.003(2) 0.004(2)

loop_
_atom_type_symbol
_atom_type_description
_atom_type_scat_dispersion_real
_atom_type_scat_dispersion_imag
_atom_type_scat_source
C C 0.0033 0.0016 'International Tables Vol C Tables 4.2.6.8 and 6.1.1.4'
H H 0.0000 0.0000 'International Tables Vol C Tables 4.2.6.8 and 6.1.1.4'
P P 0.1023 0.0942 'International Tables Vol C Tables 4.2.6.8 and 6.1.1.4'
S S 0.1246 0.1234 'International Tables Vol C Tables 4.2.6.8 and 6.1.1.4'
Fe Fe 0.3463 0.8444 'International Tables Vol C Tables 4.2.6.8 and 6.1.1.4'

loop_
_geom_angle_atom_site_label_1
_geom_angle_atom_site_label_2
_geom_angle_atom_site_label_3
_geom_angle
O1 Cd1 Cl3 99.31(8)
O1 Cd1 Cl5 91.97(9)
Cl3 Cd1 Cl5 118.96(4)
O1 Cd1 Cl4 84.88(8)
Cl3 Cd1 Cl4 113.33(4)
Cl5 Cd1 Cl4 127.41(4)
O1 Cd1 Cl2 166.16(8)
Cl3 Cd1 Cl2 94.41(4)
Cl5 Cd1 Cl2 82.99(4)
Cl4 Cd1 Cl2 87.97(4)
O3 Cd2 Cl1 97.93(9)
O3 Cd2 Cl6 85.65(9)
Cl1 Cd2 Cl6 121.93(4)
O3 Cd2 Cl2 95.70(10)
Cl1 Cd2 Cl2 112.59(4)
Cl6 Cd2 Cl2 124.74(4)
O3 Cd2 Cl5 165.13(8)
Cl1 Cd2 Cl5 96.33(4)
Cl6 Cd2 Cl5 83.27(4)
Cl2 Cd2 Cl5 82.61(4)
Cd2 Cl2 Cd1 96.64(5)
Cd1 Cl5 Cd2 96.62(5)
C7 O3 Cd2 117.6(3)
C5 C4 N3 105.7(5)
C5 C4 C3 129.8(5)
N3 C4 C3 124.5(4)
C1 O1 Cd1 114.9(3)
C2 N1 H1A 109.5
C2 N1 H1B 109.5
H1A N1 H1B 109.5
C2 N1 H1C 109.5
H1A N1 H1C 109.5
H1B N1 H1C 109.5
N4 C8 C7 110.6(4)
N4 C8 C9 109.8(4)
C7 C8 C9 108.1(5)
N4 C8 H22 109.4
C7 C8 H22 109.4
C9 C8 H22 109.4
C12 N5 C10 109.6(5)
C12 N5 H22A 125.2
C10 N5 H22A 125.2
C6 N2 C5 109.5(5)
C6 N2 H2 125.3
C5 N2 H2 125.3
C6 N3 C4 110.1(4)
C6 N3 H3 125.0
C4 N3 H3 125.0
C8 N4 H11A 109.5
C8 N4 H11B 109.5
H11A N4 H11B 109.5
C8 N4 H11C 109.5
H11A N4 H11C 109.5
H11B N4 H11C 109.5
C4 C3 C2 115.5(5)
C4 C3 H3A 108.4
C2 C3 H3A 108.4
C4 C3 H3B 108.4
C2 C3 H3B 108.4
H3A C3 H3B 107.5
N2 C6 N3 107.2(5)
N2 C6 H6 126.4
N3 C6 H6 126.4
C10 C9 C8 115.2(5)
C10 C9 H33A 108.5
C8 C9 H33A 108.5
C10 C9 H33B 108.5
C8 C9 H33B 108.5
H33A C9 H33B 107.5
O2 C1 O1 127.5(6)
O2 C1 C2 116.9(5)
O1 C1 C2 115.5(5)
C4 C5 N2 107.6(5)
C4 C5 H5 126.2
N2 C5 H5 126.2
N1 C2 C1 108.2(4)
N1 C2 C3 110.9(4)
C1 C2 C3 107.0(5)
N1 C2 H2A 110.2
C1 C2 H2A 110.2
C3 C2 H2A 110.2
C11 C10 N5 105.7(5)
C11 C10 C9 129.2(4)
N5 C10 C9 125.1(5)
C12 N6 C11 109.2(5)
C12 N6 H33 125.4
C11 N6 H33 125.4
N5 C12 N6 108.0(5)
N5 C12 H66 126.0
N6 C12 H66 126.0
O4 C7 O3 126.8(6)
O4 C7 C8 118.0(5)
O3 C7 C8 115.0(4)
C10 C11 N6 107.4(4)
C10 C11 H55 126.3
N6 C11 H55 126.3

loop_
_geom_bond_atom_site_label_1
_geom_bond_atom_site_label_2
_geom_bond_distance
_geom_bond_publ_flag
Cd1 O1 2.361(4) y
Cd1 Cl3 2.4662(12) y
Cd1 Cl5 2.5061(14) y
Cd1 Cl4 2.5155(12) y
Cd1 Cl2 2.7244(14) y
Cd2 O3 2.320(3) y
Cd2 Cl1 2.4812(11) y
Cd2 Cl6 2.4864(12) y
Cd2 Cl2 2.5155(14) y
Cd2 Cl5 2.7344(14) y
Cd2 Cd1 3.9162(5) ?
O3 C7 1.280(7) ?
C4 C5 1.355(7) ?
C4 N3 1.383(7) ?
C4 C3 1.494(8) ?
O4 C7 1.236(6) ?
O1 C1 1.274(7) ?
N1 C2 1.489(6) ?
N1 H1A 0.8900 ?
N1 H1B 0.8900 ?
N1 H1C 0.8900 ?
O2 C1 1.236(7) ?
C8 N4 1.492(7) ?
C8 C7 1.531(8) ?
C8 C9 1.542(8) ?
C8 H22 0.9800 ?
N5 C12 1.319(8) ?
N5 C10 1.388(6) ?
N5 H22A 0.8600 ?
N2 C6 1.331(7) ?
N2 C5 1.374(8) ?
N2 H2 0.8600 ?
N3 C6 1.335(7) ?
N3 H3 0.8600 ?
N4 H11A 0.8900 ?
N4 H11B 0.8900 ?
N4 H11C 0.8900 ?
C3 C2 1.548(8) ?
C3 H3A 0.9700 ?
C3 H3B 0.9700 ?
C6 H6 0.9300 ?
C9 C10 1.486(8) ?
C9 H33A 0.9700 ?
C9 H33B 0.9700 ?
C1 C2 1.543(9) ?
C5 H5 0.9300 ?
C2 H2A 0.9800 ?
C10 C11 1.362(8) ?
N6 C12 1.334(7) ?
N6 C11 1.366(7) ?
N6 H33 0.8600 ?
C12 H66 0.9300 ?
C11 H55 0.9300 ?

loop_
_geom_hbond_atom_site_label_D
_geom_hbond_atom_site_label_H
_geom_hbond_atom_site_label_A
_geom_hbond_site_symmetry_A
_geom_hbond_distance_DH
_geom_hbond_distance_HA
_geom_hbond_distance_DA
_geom_hbond_angle_DHA
N1 H1A O3 1_454 0.89 2.01 2.881(5) 167
N1 H1C Cl6 1_454 0.89 2.44 3.070(4) 128
N2 H2 Cl4 1_454 0.86 2.37 3.215(5) 167
N3 H3 O4 1_444 0.86 1.99 2.751(6) 146
N4 H11A Cl1 1_655 0.89 2.38 3.229(4) 160
N4 H11B Cl3 1_656 0.89 2.70 3.426(5) 140
N4 H11C O1 1_666 0.89 1.96 2.846(6) 171
N5 H22A O2 1_656 0.86 1.94 2.699(6) 147
N6 H33 Cl6 1_666 0.86 2.28 3.137(5) 174
C2 H2A O4 1_444 0.98 2.56 3.252(7) 128
C5 H5 Cl2 1_454 0.93 2.79 3.424(6) 126
C9 H33B Cl3 1_556 0.97 2.81 3.686(6) 151
C11 H55 Cl5 1_666 0.93 2.71 3.405(6) 132
C11 H55 O1 1_666 0.93 2.53 3.245(7) 134
C12 H66 Cl1 1_656 0.93 2.78 3.618(6) 151

loop_
_geom_torsion_atom_site_label_1
_geom_torsion_atom_site_label_2
_geom_torsion_atom_site_label_3
_geom_torsion_atom_site_label_4
_geom_torsion
C5 C4 N3 C6 -0.7(7)
C3 C4 N3 C6 -178.8(5)
C5 C4 C3 C2 110.2(7)
N3 C4 C3 C2 -72.2(7)
C5 N2 C6 N3 0.1(7)
C4 N3 C6 N2 0.4(7)
N4 C8 C9 C10 -52.3(5)
C7 C8 C9 C10 -173.0(4)
Cd1 O1 C1 O2 -18.4(8)
Cd1 O1 C1 C2 157.2(3)
N3 C4 C5 N2 0.7(7)
C3 C4 C5 N2 178.7(6)
C6 N2 C5 C4 -0.5(7)
O2 C1 C2 N1 -11.4(7)
O1 C1 C2 N1 172.5(5)
O2 C1 C2 C3 108.2(6)
O1 C1 C2 C3 -67.8(6)
C4 C3 C2 N1 -52.9(6)
C4 C3 C2 C1 -170.8(4)
C12 N5 C10 C11 -0.8(7)
C12 N5 C10 C9 -179.0(6)
C8 C9 C10 C11 99.8(7)
C8 C9 C10 N5 -82.5(7)
C10 N5 C12 N6 0.5(7)
C11 N6 C12 N5 0.1(7)
Cd2 O3 C7 O4 -16.1(8)
Cd2 O3 C7 C8 159.6(4)
N4 C8 C7 O4 -13.9(7)
C9 C8 C7 O4 106.4(6)
N4 C8 C7 O3 169.9(4)
C9 C8 C7 O3 -69.8(5)
N5 C10 C11 N6 0.9(7)
C9 C10 C11 N6 178.9(6)
C12 N6 C11 C10 -0.6(7)

_cod_database_fobs_code 2242941
